data_1536291
loop_
_publ_author_name
'Deiseroth, H.J.'
'Simon, A.'

_publ_section_title
;
 Die gegenseitige Substitution von Rubidium und Caesium in
 Alkalimetallsuboxiden
;
_journal_name_full 'Revue de Chimie Minerale'
_journal_page_first 475
_journal_page_last 487
_journal_volume 20
_journal_year 1983
_chemical_formula_sum 'Cs7.06 O3 Rb3.93'
_chemical_name_systematic 'Rb3.93 Cs7.06 O3'
_space_group_IT_number 14
_symmetry_space_group_name_Hall '-P 2ybc'
_symmetry_space_group_name_H-M 'P 1 21/c 1'
_cell_angle_alpha 90
_cell_angle_beta 100.5
_cell_angle_gamma 90
_cell_formula_units_Z 4
_cell_length_a 16.94
_cell_length_b 8.88
_cell_length_c 23.34
_cell_volume 3452.179
_citation_journal_id_ASTM RVCMA8
_cod_data_source_file Deiseroth_RVCMA8_1983_333.cif
_cod_data_source_block Cs7.06O3Rb3.93
_cod_database_code 1536291

loop_
_symmetry_equiv_pos_as_xyz
x,y,z
-x,y+1/2,-z+1/2
-x,-y,-z
x,-y-1/2,z-1/2

loop_
_atom_site_label
_atom_site_type_symbol
_atom_site_fract_x
_atom_site_fract_y
_atom_site_fract_z
_atom_site_occupancy
_atom_site_U_iso_or_equiv
Cs10 Cs 0.1564 0.1591 0.147 0.79 0.0
Rb1 Rb 0.3839 0.2141 0.2462 0.42 0.0
Cs8 Cs 0.1592 0.6139 0.4484 0.79 0.0
Rb8 Rb 0.1592 0.6139 0.4484 0.21 0.0
Cs5 Cs 0.4401 0.9246 0.3855 0.46 0.0
Rb2 Rb 0.0924 0.4364 0.2783 0.36 0.0
Cs7 Cs 0.0614 0.196 0.4287 0.94 0.0
Rb4 Rb 0.302 0.472 0.3383 0.72 0.0
Cs4 Cs 0.302 0.472 0.3383 0.28 0.0
Cs2 Cs 0.0924 0.4364 0.2783 0.64 0.0
Cs11 Cs 0.2441 0.5759 0.1663 0.85 0.0
O1 O-2 0.227 0.334 0.232 1 0.0
Rb5 Rb 0.4401 0.9246 0.3855 0.54 0.0
Cs1 Cs 0.3839 0.2141 0.2462 0.58 0.0
Cs3 Cs 0.2237 0.115 0.322 0.33 0.0
Cs9 Cs 0.3149 0.2371 0.4667 0.73 0.0
Rb11 Rb 0.2441 0.5759 0.1663 0.15 0.0
Rb7 Rb 0.0614 0.196 0.4287 0.06 0.0
O3 O-2 0.387 0.199 0.368 1 0.0
Cs6 Cs 0.528 0.3348 0.4047 0.67 0.0
Rb10 Rb 0.1564 0.1591 0.147 0.21 0.0
Rb3 Rb 0.2237 0.115 0.322 0.66 0.0
O2 O-2 0.178 0.354 0.392 1 0.0
Rb9 Rb 0.3149 0.2371 0.4667 0.27 0.0
Rb6 Rb 0.528 0.3348 0.4047 0.33 0.0
